data_4134520
loop_
_publ_author_name
'Zhan, Shun-Ze'
'Zhang, Guo-Hui'
'Li, Jing-Hong'
'Liu, Jia-Li'
'Zhu, Si-Hui'
'Lu, Weigang'
'Zheng, Ji'
'Ng, Seik Weng'
'Li, Dan'

_publ_section_title
;
 Exohedral Cuprofullerene: Sequentially Expanding Metal Olefin Up to a
 C<sub>60</sub>@Cu<sub>24</sub> Rhombicuboctahedron.
;
_journal_issue 13
_journal_name_full 'Journal of the American Chemical Society'
_journal_page_first 5943
_journal_page_last 5947
_journal_paper_doi 10.1021/jacs.0c00090
_journal_volume 142
_journal_year 2020
_chemical_formula_moiety 'C120 H24 Cu24 F72 O60, 4(C7 H8), 18(H2 O)'
_chemical_formula_sum 'C148 H92 Cu24 F72 O78'
_chemical_formula_weight 6011.17
_space_group_crystal_system triclinic
_space_group_IT_number 2
_space_group_name_Hall '-P 1'
_space_group_name_H-M_alt 'P -1'
_atom_sites_solution_hydrogens difmap
_atom_sites_solution_primary dual
_audit_creation_date 2019-09-30
_audit_creation_method
;
Olex2 1.2
(compiled 2018.05.29 svn.r3508 for OlexSys, GUI svn.r5506)
;
_cell_angle_alpha 63.110(3)
_cell_angle_beta 88.8395(17)
_cell_angle_gamma 86.946(2)
_cell_formula_units_Z 1
_cell_length_a 17.7170(3)
_cell_length_b 17.7627(6)
_cell_length_c 17.8073(4)
_cell_measurement_reflns_used 31800
_cell_measurement_temperature 99.99(10)
_cell_measurement_theta_max 73.7610
_cell_measurement_theta_min 2.7700
_cell_volume 4990.9(3)
_computing_cell_refinement 'CrysAlisPro 1.171.39.46 (Rigaku OD, 2018)'
_computing_data_collection 'CrysAlisPro 1.171.39.46 (Rigaku OD, 2018)'
_computing_data_reduction 'CrysAlisPro 1.171.39.46 (Rigaku OD, 2018)'
_computing_molecular_graphics 'Olex2 (Dolomanov et al., 2009)'
_computing_publication_material 'Olex2 (Dolomanov et al., 2009)'
_computing_structure_refinement 'ShelXL (Sheldrick, 2015)'
_computing_structure_solution 'ShelXT (Sheldrick, 2015)'
_diffrn_ambient_environment N~2~
_diffrn_ambient_temperature 99.99(10)
_diffrn_detector 'CCD plate'
_diffrn_measured_fraction_theta_full 0.995
_diffrn_measured_fraction_theta_max 0.968
_diffrn_measurement_details
;
List of Runs (angles in degrees, time in seconds):

  # Type    Start    End  Width  t~exp~   \w     \q     \k     \f   Frames
--------------------------------------------------------------------------
  1  \w    -29.00  30.00   0.50    0.80    --    0.00  78.00 -33.00  118
  2  \w    -21.00   5.00   0.50    0.80    --    0.00  77.00-180.00   52
  3  \w    -26.00  89.00   0.50    0.80    --    0.00  82.00  90.00  230
  4  \w    -24.00  33.00   0.50    0.80    --    0.00  -8.00-166.44  114
  5  \w     31.00  57.00   0.50    0.80    --    0.00  57.00-150.00   52
  6  \w     36.00  69.00   0.50    0.80    --    0.00  77.00-180.00   66
  7  \w    -89.00 -36.00   0.50    0.80    --    0.00  -8.00-166.44  106
  8  \w     81.00 185.00   0.50    6.00    --   95.80  15.00 -90.00  208
  9  \w     12.00  94.00   0.50    6.00    --   95.80 -61.00 -60.00  164
 10  \w     14.00 105.00   0.50    6.00    --   95.80 -82.00  60.00  182
 11  \w     24.00 126.00   0.50    6.00    --   95.80 -82.00 -60.00  204
 12  \w     20.00  86.00   0.50    6.00    --   95.80 -61.00 150.00  132
 13  \w     14.00  58.00   0.50    6.00    --   95.80 -45.00   0.00   88
 14  \w     75.00 115.00   0.50    6.00    --   95.80 -45.00   0.00   80
 15  \w     83.00 109.00   0.50    6.00    --   95.80 -82.00  90.00   52
 16  \w     82.00 127.00   0.50    6.00    --   95.80  30.00 120.00   90
 17  \w     22.00 127.00   0.50    6.00    --   95.80 -82.00 150.00  210
 18  \w     63.00  97.00   0.50    6.00    --   95.80 -82.00 -90.00   68
 19  \w     79.00 126.00   0.50    6.00    --   95.80 -82.00   0.00   94
 20  \w     15.00 100.00   0.50    6.00    --   95.80 -61.00   0.00  170
 21  \w     74.00 178.00   0.50    6.00    --   95.80  15.00   0.00  208
 22  \w     98.00 123.00   0.50    6.00    --   95.80  30.00 -60.00   50
 23  \w    147.00 180.00   0.50    6.00    --   95.80  30.00 -60.00   66
 24  \w     79.00 124.00   0.50    6.00    --   95.80 -82.00-180.00   90
 25  \w     99.00 124.00   0.50    6.00    --   95.80 -82.00 120.00   50
 26  \w      6.00 109.00   0.50    6.00    --   95.80 -30.00 150.00  206
;
_diffrn_measurement_device 'four-circle diffractometer'
_diffrn_measurement_device_type 'XtaLAB AFC12 (RINC): Kappa single'
_diffrn_measurement_method '\w scans'
_diffrn_orient_matrix_type 'CrysAlisPro convention (1999,Acta A55,543-557)'
_diffrn_orient_matrix_UB_11 -0.0067517000
_diffrn_orient_matrix_UB_12 0.0693322000
_diffrn_orient_matrix_UB_13 0.0294855000
_diffrn_orient_matrix_UB_21 -0.0734906000
_diffrn_orient_matrix_UB_22 0.0359160000
_diffrn_orient_matrix_UB_23 -0.0514730000
_diffrn_orient_matrix_UB_31 -0.0462186000
_diffrn_orient_matrix_UB_32 -0.0581619000
_diffrn_orient_matrix_UB_33 0.0767497000
_diffrn_radiation_monochromator mirror
_diffrn_radiation_probe x-ray
_diffrn_radiation_type CuK\a
_diffrn_radiation_wavelength 1.54184
_diffrn_reflns_av_R_equivalents 0.0333
_diffrn_reflns_av_unetI/netI 0.0366
_diffrn_reflns_Laue_measured_fraction_full 0.995
_diffrn_reflns_Laue_measured_fraction_max 0.968
_diffrn_reflns_limit_h_max 21
_diffrn_reflns_limit_h_min -22
_diffrn_reflns_limit_k_max 21
_diffrn_reflns_limit_k_min -22
_diffrn_reflns_limit_l_max 22
_diffrn_reflns_limit_l_min -21
_diffrn_reflns_number 59746
_diffrn_reflns_point_group_measured_fraction_full 0.995
_diffrn_reflns_point_group_measured_fraction_max 0.968
_diffrn_reflns_theta_full 67.684
_diffrn_reflns_theta_max 74.211
_diffrn_reflns_theta_min 2.782
_diffrn_source 'Rotating-anode X-ray tube (dual wavelength)'
_diffrn_source_type 'Rigaku (Cu) X-ray DW Source'
_exptl_absorpt_coefficient_mu 4.092
_exptl_absorpt_correction_T_max 1.00000
_exptl_absorpt_correction_T_min 0.92438
_exptl_absorpt_correction_type multi-scan
_exptl_absorpt_process_details
;
CrysAlisPro 1.171.39.46 (Rigaku Oxford Diffraction, 2018)
Empirical absorption correction using spherical harmonics,
 implemented in SCALE3 ABSPACK scaling algorithm.
;
_exptl_crystal_colour red
_exptl_crystal_density_diffrn 2.000
_exptl_crystal_description block
_exptl_crystal_F_000 2948
_exptl_crystal_size_max 0.06
_exptl_crystal_size_mid 0.04
_exptl_crystal_size_min 0.01
_refine_diff_density_max 2.859
_refine_diff_density_min -0.995
_refine_diff_density_rms 0.164
_refine_ls_extinction_method none
_refine_ls_goodness_of_fit_ref 1.055
_refine_ls_hydrogen_treatment constr
_refine_ls_matrix_type full
_refine_ls_number_parameters 1429
_refine_ls_number_reflns 19675
_refine_ls_number_restraints 120
_refine_ls_restrained_S_all 1.056
_refine_ls_R_factor_all 0.0623
_refine_ls_R_factor_gt 0.0554
_refine_ls_shift/su_max 0.001
_refine_ls_shift/su_mean 0.000
_refine_ls_structure_factor_coef Fsqd
_refine_ls_weighting_details 'w=1/[\s^2^(Fo^2^)+(0.0997P)^2^+19.9186P] where P=(Fo^2^+2Fc^2^)/3'
_refine_ls_weighting_scheme calc
_refine_ls_wR_factor_gt 0.1647
_refine_ls_wR_factor_ref 0.1700
_reflns_Friedel_coverage 0.000
_reflns_number_gt 17242
_reflns_number_total 19675
_reflns_threshold_expression 'I > 2\s(I)'
_cod_data_source_file ja0c00090_si_002.cif
_cod_data_source_block 3
_cod_depositor_comments 'Adding full bibliography for 4134518--4134521.cif.'
_cod_original_cell_volume 4990.9(2)
_cod_database_code 4134520
_shelx_shelxl_version_number 2017/1
_chemical_oxdiff_formula 'C H O F Cu'
_shelx_space_group_comment
;
The symmetry employed for this shelxl refinement is uniquely defined
by the following loop, which should always be used as a source of
symmetry information in preference to the above space-group names.
They are only intended as comments.
;
_reflns_odcompleteness_completeness 99.56
_reflns_odcompleteness_iscentric 1
_reflns_odcompleteness_theta 66.97
_olex2_refinement_description
;
1. Fixed Uiso
 At 1.2 times of:
  All C(H) groups, {H6Wa,H6Wb} of O6W, {H5Wa,H5Wb} of O5W, {H3Wa,H3Wb} of O3W,
   {H4Wa,H4Wb} of O4W, {H1Wa,H1Wb} of O1W, {H2Wa,H2Wb} of O2W, {H12a,H12b} of
  O12W, {H10a,H10b} of O10W, {H14a,H14b} of O14W, {H8Wa,H8Wb} of O8W, {H7Wa,
  H7Wb} of O7W, {H13a,H13b} of O13W, {H9Wa,H9Wb} of O9W, {H11a,H11b} of O11W
 At 1.5 times of:
  All C(H,H,H) groups, {H15a,H15b} of O15W, {H16a,H16b} of O16W
2. Uiso/Uaniso restraints and constraints
Uanis(C74) \\sim Ueq, Uanis(C73) \\sim Ueq, Uanis(C72) \\sim Ueq, Uanis(C71)
\\sim Ueq, Uanis(C70) \\sim Ueq, Uanis(C69) \\sim Ueq, Uanis(C68) \\sim Ueq:
with sigma of 0.001 and sigma for terminal atoms of 0.002
Uanis(C65) \\sim Ueq: with sigma of 0.001 and sigma for terminal atoms of 0.002
Uanis(C67) \\sim Ueq, Uanis(C62) \\sim Ueq, Uanis(C61) \\sim Ueq, Uanis(C66)
\\sim Ueq, Uanis(C65) \\sim Ueq, Uanis(C64) \\sim Ueq, Uanis(C63) \\sim Ueq:
with sigma of 0.001 and sigma for terminal atoms of 0.002
Uanis(O5W) \\sim Ueq, Uanis(O7W) \\sim Ueq, Uanis(O6W) \\sim Ueq: with sigma of
0.001 and sigma for terminal atoms of 0.002
Uanis(O3W) \\sim Ueq: with sigma of 0.001 and sigma for terminal atoms of 0.002
Uanis(O8W) \\sim Ueq: with sigma of 0.001 and sigma for terminal atoms of 0.002
Uanis(O15W) \\sim Ueq: with sigma of 0.001 and sigma for terminal atoms of 0.002
3. Others
 Fixed Sof: O15W(0.55) H15a(0.55) H15b(0.55) O16W(0.45) H16a(0.45) H16b(0.45)
4.a Riding coordinates:
 O1W(H1Wa,H1Wb), O2W(H2Wa,H2Wb), O3W(H3Wa,H3Wb), O4W(H4Wa,H4Wb), O5W(H5Wa,
 H5Wb), O6W(H6Wa,H6Wb), C53(C69,C70,H70,C71,H71,C72,H72,C73,H73,C74,H74),
 O7W(H7Wa,H7Wb), O8W(H8Wa,H8Wb), O9W(H9Wa,H9Wb), O10W(H10a,H10b), O11W(H11a,
 H11b), O12W(H12a,H12b), O13W(H13a,H13b), O14W(H14a,H14b), C61(H61a,H61b,H61c),
 C68(C62,C63,H63,C64,H64,C65,H65,C66,H66,C67,H67,H68a,H68b,H68c)
4.b Free rotating group:
 O15W(H15a,H15b), O16W(H16a,H16b)
;
_olex2_submission_special_instructions 'No special instructions were received'
_oxdiff_exptl_absorpt_empirical_details
;
Empirical correction (ABSPACK) includes:
- Absorption correction using spherical harmonics
- Frame scaling
;
_oxdiff_exptl_absorpt_empirical_full_max 1.132
_oxdiff_exptl_absorpt_empirical_full_min 0.725

loop_
_space_group_symop_operation_xyz
'x, y, z'
'-x, -y, -z'

loop_
_atom_site_label
_atom_site_type_symbol
_atom_site_fract_x
_atom_site_fract_y
_atom_site_fract_z
_atom_site_U_iso_or_equiv
_atom_site_adp_type
_atom_site_occupancy
_atom_site_site_symmetry_order
_atom_site_calc_flag
_atom_site_refinement_flags_posn
_atom_site_refinement_flags_adp
_atom_site_refinement_flags_occupancy
_atom_site_disorder_assembly
_atom_site_disorder_group
Cu1 Cu 0.31197(4) 0.69302(4) 0.24009(4) 0.02062(15) Uani 1 1 d . . . . .
Cu2 Cu 0.41968(4) 0.82145(4) 0.27694(4) 0.02193(15) Uani 1 1 d . . . . .
Cu3 Cu 0.55283(4) 0.82689(4) 0.41138(4) 0.01824(14) Uani 1 1 d . . . . .
Cu4 Cu 0.48449(4) 0.74317(4) 0.60509(4) 0.01785(14) Uani 1 1 d . . . . .
Cu5 Cu 0.66562(4) 0.70267(4) 0.57776(4) 0.01993(15) Uani 1 1 d . . . . .
Cu6 Cu 0.41797(4) 0.56507(4) 0.76110(4) 0.01871(14) Uani 1 1 d . . . . .
Cu7 Cu 0.56322(4) 0.41621(4) 0.82644(4) 0.01804(14) Uani 1 1 d . . . . .
Cu8 Cu 0.78657(4) 0.59025(4) 0.51154(4) 0.02047(15) Uani 1 1 d . . . . .
Cu9 Cu 0.74601(4) 0.64345(4) 0.31366(4) 0.01930(15) Uani 1 1 d . . . . .
Cu10 Cu 0.79457(4) 0.44028(4) 0.44676(4) 0.02116(15) Uani 1 1 d . . . . .
Cu11 Cu 0.72727(4) 0.25763(4) 0.60310(4) 0.02078(15) Uani 1 1 d . . . . .
Cu12 Cu 0.61207(4) 0.63432(4) 0.18285(4) 0.01779(14) Uani 1 1 d . . . . .
F1 F 0.33426(19) 0.8820(2) -0.03017(19) 0.0383(7) Uani 1 1 d . . . . .
F2 F 0.36756(19) 0.97973(18) 0.00191(18) 0.0334(7) Uani 1 1 d . . . . .
F3 F 0.4635(2) 0.96588(18) -0.09869(19) 0.0351(7) Uani 1 1 d . . . . .
F4 F 0.51556(18) 0.91035(19) 0.02591(19) 0.0317(6) Uani 1 1 d . . . . .
F5 F 0.44443(19) 0.80994(18) -0.08506(17) 0.0326(7) Uani 1 1 d . . . . .
F6 F 0.55915(18) 0.84282(18) -0.07411(17) 0.0307(6) Uani 1 1 d . . . . .
F7 F 0.3451(3) 1.0598(2) 0.2800(2) 0.0475(9) Uani 1 1 d . . . . .
F8 F 0.2298(2) 1.0232(2) 0.3181(3) 0.0484(9) Uani 1 1 d . . . . .
F9 F 0.27367(18) 0.9499(2) 0.4834(2) 0.0354(7) Uani 1 1 d . . . . .
F10 F 0.28755(19) 1.08528(19) 0.4081(2) 0.0384(8) Uani 1 1 d . . . . .
F11 F 0.39058(19) 1.0083(2) 0.5261(2) 0.0358(7) Uani 1 1 d . . . . .
F12 F 0.43511(19) 1.06411(18) 0.3986(2) 0.0379(7) Uani 1 1 d . . . . .
F13 F 0.7413(2) 1.0044(2) 0.3627(2) 0.0441(9) Uani 1 1 d . . . . .
F14 F 0.8238(2) 0.9152(2) 0.4525(2) 0.0433(8) Uani 1 1 d . . . . .
F15 F 0.76173(18) 0.9309(2) 0.2607(2) 0.0361(7) Uani 1 1 d . . . . .
F16 F 0.86013(19) 0.9825(2) 0.2884(2) 0.0372(7) Uani 1 1 d . . . . .
F17 F 0.89704(17) 0.85484(19) 0.2628(2) 0.0326(7) Uani 1 1 d . . . . .
F18 F 0.91705(18) 0.8282(2) 0.3928(2) 0.0374(7) Uani 1 1 d . . . . .
F19 F 0.57888(19) 0.78341(18) 0.81546(18) 0.0315(7) Uani 1 1 d . . . . .
F20 F 0.69747(18) 0.77050(19) 0.78657(18) 0.0319(7) Uani 1 1 d . . . . .
F21 F 0.67025(19) 0.67168(19) 0.94024(18) 0.0344(7) Uani 1 1 d . . . . .
F22 F 0.69535(18) 0.60021(19) 0.8695(2) 0.0338(7) Uani 1 1 d . . . . .
F23 F 0.52049(18) 0.6449(2) 0.9403(2) 0.0341(7) Uani 1 1 d . . . . .
F24 F 0.5990(2) 0.53534(19) 1.00097(18) 0.0367(7) Uani 1 1 d . . . . .
F25 F 1.0173(2) 0.4697(3) 0.6154(3) 0.0621(13) Uani 1 1 d . . . . .
F26 F 1.0173(2) 0.3678(3) 0.5808(2) 0.0599(12) Uani 1 1 d . . . . .
F27 F 0.9300(2) 0.3883(2) 0.7484(2) 0.0431(8) Uani 1 1 d . . . . .
F28 F 1.03572(18) 0.3215(2) 0.7430(2) 0.0473(9) Uani 1 1 d . . . . .
F29 F 0.9326(2) 0.2167(2) 0.8160(2) 0.0540(10) Uani 1 1 d . . . . .
F30 F 0.9617(2) 0.2221(3) 0.6952(3) 0.0590(11) Uani 1 1 d . . . . .
F31 F 0.9123(2) 0.5971(2) 0.1422(2) 0.0439(8) Uani 1 1 d . . . . .
F32 F 0.95906(17) 0.4769(3) 0.2378(2) 0.0427(8) Uani 1 1 d . . . . .
F33 F 0.84007(19) 0.3960(2) 0.2188(2) 0.0376(7) Uani 1 1 d . . . . .
F34 F 0.91378(18) 0.4605(2) 0.1116(2) 0.0421(8) Uani 1 1 d . . . . .
F35 F 0.77880(18) 0.4623(2) 0.0625(2) 0.0385(7) Uani 1 1 d . . . . .
F36 F 0.80740(19) 0.5887(2) 0.0390(2) 0.0390(8) Uani 1 1 d . . . . .
O1 O 0.3236(2) 0.7918(2) 0.1316(2) 0.0286(7) Uani 1 1 d . . . . .
O1W O 0.5286(2) 0.8900(2) 0.2709(2) 0.0251(7) Uani 1 1 d . . . . .
H1WA H 0.563441 0.879089 0.243256 0.030 Uiso 1 1 d R . . . .
H1WB H 0.520631 0.943149 0.251036 0.030 Uiso 1 1 d R . . . .
O2 O 0.4173(2) 0.8592(2) 0.1554(2) 0.0338(8) Uani 1 1 d . . . . .
O2W O 0.38673(19) 0.7031(2) 0.6924(2) 0.0234(7) Uani 1 1 d . . . . .
H2WA H 0.385022 0.726327 0.725038 0.028 Uiso 1 1 d R . . . .
H2WB H 0.344962 0.712848 0.666198 0.028 Uiso 1 1 d R . . . .
O3 O 0.5701(2) 0.7212(2) 0.0768(2) 0.0290(7) Uani 1 1 d . . . . .
O3W O 0.77707(19) 0.6296(2) 0.6126(2) 0.0273(7) Uani 1 1 d . U . . .
H3WA H 0.775899 0.587364 0.661077 0.033 Uiso 1 1 d R . . . .
H3WB H 0.812729 0.660524 0.610807 0.033 Uiso 1 1 d R . . . .
O4 O 0.4467(2) 0.6961(2) 0.0757(2) 0.0265(7) Uani 1 1 d . . . . .
O4W O 0.68753(19) 0.3871(2) 0.8279(2) 0.0268(7) Uani 1 1 d . . . . .
H4WA H 0.704756 0.359666 0.877732 0.032 Uiso 1 1 d R . . . .
H4WB H 0.711976 0.431436 0.801442 0.032 Uiso 1 1 d R . . . .
O5 O 0.3643(2) 0.9148(2) 0.2854(2) 0.0325(8) Uani 1 1 d . . . . .
O5W O 0.69392(18) 0.7246(2) 0.1860(2) 0.0233(7) Uani 1 1 d . U . . .
H5WA H 0.671608 0.769258 0.183519 0.028 Uiso 1 1 d R . . . .
H5WB H 0.726358 0.737638 0.146799 0.028 Uiso 1 1 d R . . . .
O6 O 0.2847(2) 0.8549(2) 0.3934(3) 0.0348(8) Uani 1 1 d . . . . .
O6W O 0.7969(2) 0.3004(2) 0.4860(2) 0.0281(7) Uani 1 1 d . U . . .
H6WA H 0.841573 0.278253 0.496268 0.034 Uiso 1 1 d R . . . .
H6WB H 0.776613 0.289773 0.449128 0.034 Uiso 1 1 d R . . . .
O7 O 0.4829(2) 0.9156(2) 0.4167(2) 0.0256(7) Uani 1 1 d . . . . .
O8 O 0.4348(2) 0.8573(2) 0.5474(2) 0.0289(8) Uani 1 1 d . . . . .
O9 O 0.6497(2) 0.8812(2) 0.3911(2) 0.0309(8) Uani 1 1 d . . . . .
O10 O 0.7214(2) 0.8037(2) 0.5058(2) 0.0307(8) Uani 1 1 d . . . . .
O11 O 0.7907(2) 0.7449(3) 0.3088(2) 0.0378(9) Uani 1 1 d . . . . .
O12 O 0.8307(2) 0.7010(2) 0.4415(2) 0.0305(8) Uani 1 1 d . . . . .
O13 O 0.5432(2) 0.7516(2) 0.6935(2) 0.0255(7) Uani 1 1 d . . . . .
O14 O 0.6617(2) 0.7043(3) 0.6872(2) 0.0333(8) Uani 1 1 d . . . . .
O15 O 0.4822(2) 0.5903(2) 0.8344(2) 0.0285(7) Uani 1 1 d . . . . .
O16 O 0.5731(2) 0.4858(2) 0.8854(2) 0.0304(8) Uani 1 1 d . . . . .
O17 O 0.8768(2) 0.5164(3) 0.5648(2) 0.0349(8) Uani 1 1 d . . . . .
O18 O 0.8793(2) 0.4116(2) 0.5263(3) 0.0343(8) Uani 1 1 d . . . . .
O19 O 0.7994(2) 0.3070(3) 0.7468(3) 0.0346(8) Uani 1 1 d . . . . .
O20 O 0.8193(2) 0.2383(2) 0.6683(2) 0.0317(8) Uani 1 1 d . . . . .
O21 O 0.81922(19) 0.6024(2) 0.2547(2) 0.0265(7) Uani 1 1 d . . . . .
O22 O 0.8439(2) 0.4635(2) 0.3396(3) 0.0389(9) Uani 1 1 d . . . . .
O23 O 0.69899(19) 0.5910(2) 0.1398(2) 0.0250(7) Uani 1 1 d . . . . .
O24 O 0.6763(2) 0.4563(2) 0.1720(2) 0.0315(8) Uani 1 1 d . . . . .
C1 C 0.3490(2) 0.6092(3) 0.3530(3) 0.0152(8) Uani 1 1 d . . . . .
C2 C 0.4134(2) 0.6468(3) 0.3021(3) 0.0158(8) Uani 1 1 d . . . . .
C3 C 0.4591(2) 0.7020(2) 0.3231(3) 0.0144(8) Uani 1 1 d . . . . .
C4 C 0.4379(2) 0.7201(3) 0.3915(3) 0.0159(8) Uani 1 1 d . . . . .
C5 C 0.4958(2) 0.7219(3) 0.4477(3) 0.0160(8) Uani 1 1 d . . . . .
C6 C 0.5734(2) 0.7053(3) 0.4341(3) 0.0153(8) Uani 1 1 d . . . . .
C7 C 0.4654(2) 0.6833(3) 0.5344(3) 0.0156(8) Uani 1 1 d . . . . .
C8 C 0.5136(2) 0.6322(3) 0.6044(3) 0.0159(8) Uani 1 1 d . . . . .
C9 C 0.5936(2) 0.6148(3) 0.5899(3) 0.0165(8) Uani 1 1 d . . . . .
C10 C 0.6239(2) 0.6524(3) 0.5064(3) 0.0157(8) Uani 1 1 d . . . . .
C11 C 0.4105(2) 0.5308(3) 0.6685(3) 0.0161(8) Uani 1 1 d . . . . .
C12 C 0.4861(2) 0.5542(3) 0.6732(3) 0.0154(8) Uani 1 1 d . . . . .
C13 C 0.5349(2) 0.4032(3) 0.7246(3) 0.0155(8) Uani 1 1 d . . . . .
C14 C 0.5488(2) 0.4895(3) 0.7004(3) 0.0157(8) Uani 1 1 d . . . . .
C15 C 0.6760(2) 0.6017(3) 0.4795(3) 0.0158(8) Uani 1 1 d . . . . .
C16 C 0.6965(2) 0.5165(3) 0.5373(3) 0.0172(8) Uani 1 1 d . . . . .
C17 C 0.6574(2) 0.6236(3) 0.3915(3) 0.0162(8) Uani 1 1 d . . . . .
C18 C 0.6628(2) 0.5598(3) 0.3628(3) 0.0160(8) Uani 1 1 d . . . . .
C19 C 0.6836(2) 0.4714(3) 0.4230(3) 0.0154(8) Uani 1 1 d . . . . .
C20 C 0.7015(2) 0.4497(3) 0.5092(3) 0.0152(8) Uani 1 1 d . . . . .
C21 C 0.6734(2) 0.3725(3) 0.5767(3) 0.0160(8) Uani 1 1 d . . . . .
C22 C 0.6286(2) 0.3193(3) 0.5568(3) 0.0159(8) Uani 1 1 d . . . . .
C23 C 0.5432(2) 0.6210(3) 0.2796(3) 0.0149(8) Uani 1 1 d . . . . .
C24 C 0.6044(2) 0.5584(3) 0.3063(3) 0.0149(8) Uani 1 1 d . . . . .
C25 C 0.5381(2) 0.6826(3) 0.3125(3) 0.0154(8) Uani 1 1 d . . . . .
C26 C 0.5928(2) 0.6840(3) 0.3659(3) 0.0150(8) Uani 1 1 d . . . . .
C27 C 0.6127(2) 0.5266(3) 0.6461(3) 0.0160(8) Uani 1 1 d . . . . .
C28 C 0.6622(2) 0.4798(3) 0.6208(3) 0.0165(8) Uani 1 1 d . . . . .
C29 C 0.6095(2) 0.3444(3) 0.4695(3) 0.0158(8) Uani 1 1 d . . . . .
C30 C 0.6359(2) 0.4173(3) 0.4056(3) 0.0153(8) Uani 1 1 d . . . . .
C31 C 0.3738(3) 0.8425(3) 0.1110(3) 0.0268(10) Uani 1 1 d . . . . .
C32 C 0.3839(3) 0.8988(3) 0.0155(3) 0.0286(10) Uani 1 1 d . . . . .
C33 C 0.4636(3) 0.8982(3) -0.0216(3) 0.0258(10) Uani 1 1 d . . . . .
C34 C 0.4928(3) 0.8204(3) -0.0330(3) 0.0246(10) Uani 1 1 d . . . . .
C35 C 0.5044(3) 0.7366(3) 0.0486(3) 0.0223(9) Uani 1 1 d . . . . .
C36 C 0.3196(3) 0.9139(3) 0.3402(3) 0.0260(10) Uani 1 1 d . . . . .
C37 C 0.3030(3) 1.0004(3) 0.3397(3) 0.0315(11) Uani 1 1 d . . . . .
C38 C 0.3156(3) 1.0074(3) 0.4218(3) 0.0285(10) Uani 1 1 d . . . . .
C39 C 0.3966(3) 0.9985(3) 0.4549(3) 0.0264(10) Uani 1 1 d . . . . .
C40 C 0.4429(3) 0.9142(3) 0.4756(3) 0.0222(9) Uani 1 1 d . . . . .
C41 C 0.7076(3) 0.8626(3) 0.4350(3) 0.0276(11) Uani 1 1 d . . . . .
C42 C 0.7718(3) 0.9242(3) 0.3944(4) 0.0324(12) Uani 1 1 d . . . . .
C43 C 0.8134(3) 0.9179(3) 0.3205(3) 0.0284(10) Uani 1 1 d . . . . .
C44 C 0.8628(3) 0.8365(3) 0.3372(3) 0.0286(10) Uani 1 1 d . . . . .
C45 C 0.8234(3) 0.7523(3) 0.3658(3) 0.0256(10) Uani 1 1 d . . . . .
C46 C 0.6093(3) 0.7283(3) 0.7184(3) 0.0210(9) Uani 1 1 d . . . . .
C47 C 0.6304(3) 0.7338(3) 0.8003(3) 0.0238(9) Uani 1 1 d . . . . .
C48 C 0.6422(3) 0.6502(3) 0.8831(3) 0.0258(10) Uani 1 1 d . . . . .
C49 C 0.5739(3) 0.5959(3) 0.9253(3) 0.0261(10) Uani 1 1 d . . . . .
C50 C 0.5394(3) 0.5521(3) 0.8766(3) 0.0238(10) Uani 1 1 d . . . . .
C51 C 0.9019(3) 0.4505(3) 0.5638(3) 0.0301(11) Uani 1 1 d . . . . .
C52 C 0.9749(3) 0.4089(4) 0.6170(4) 0.0376(13) Uani 1 1 d . . . . .
C53 C 0.9654(2) 0.3456(3) 0.7105(3) 0.0365(12) Uani 1 1 d . . . . .
C69 C 1.0639(2) 0.8686(3) 0.4850(3) 0.184(8) Uani 1 1 d R U . . .
C70 C 1.0647(2) 0.8940(3) 0.5482(3) 0.165(7) Uani 1 1 d R U . . .
H70 H 1.074503 0.949540 0.534971 0.198 Uiso 1 1 d R . . . .
C71 C 1.0511(2) 0.8364(3) 0.6311(3) 0.192(8) Uani 1 1 d R U . . .
H71 H 1.051673 0.853400 0.673421 0.231 Uiso 1 1 d R . . . .
C72 C 1.0365(2) 0.7534(3) 0.6508(3) 0.203(9) Uani 1 1 d R U . . .
H72 H 1.027333 0.714860 0.706321 0.244 Uiso 1 1 d R . . . .
C73 C 1.0356(2) 0.7280(3) 0.5876(3) 0.249(12) Uani 1 1 d R U . . .
H73 H 1.025843 0.672510 0.600771 0.299 Uiso 1 1 d R . . . .
C74 C 1.0493(2) 0.7856(3) 0.5047(3) 0.152(6) Uani 1 1 d R U . . .
H74 H 1.048663 0.768670 0.462351 0.182 Uiso 1 1 d R . . . .
C54 C 0.9240(3) 0.2644(4) 0.7327(4) 0.0359(12) Uani 1 1 d . . . . .
C55 C 0.8384(3) 0.2716(3) 0.7125(3) 0.0281(10) Uani 1 1 d . . . . .
C56 C 0.8467(3) 0.5305(3) 0.2731(3) 0.0282(11) Uani 1 1 d . . . . .
C57 C 0.8934(3) 0.5211(4) 0.2022(3) 0.0314(11) Uani 1 1 d . . . . .
C58 C 0.8580(3) 0.4727(3) 0.1589(3) 0.0299(11) Uani 1 1 d . . . . .
C59 C 0.7891(3) 0.5129(3) 0.1003(3) 0.0287(10) Uani 1 1 d . . . . .
C60 C 0.7132(3) 0.5206(3) 0.1421(3) 0.0241(10) Uani 1 1 d . . . . .
O15W O 0.5269(6) 1.0544(6) 0.2606(6) 0.038(2) Uani 0.55 1 d . U P A 1
H15A H 0.551001 1.044105 0.224217 0.057 Uiso 0.55 1 d G . P A 1
H15B H 0.480797 1.058838 0.246093 0.057 Uiso 0.55 1 d G . P A 1
O7W O 0.6486(2) 0.8786(3) 0.1711(3) 0.0388(9) Uani 1 1 d . U . . .
H7WA H 0.636137 0.909579 0.119910 0.047 Uiso 1 1 d R . . . .
H7WB H 0.686467 0.899969 0.181230 0.047 Uiso 1 1 d R . . . .
O8W O 0.7952(4) 0.5037(5) 0.7715(4) 0.0857(19) Uani 1 1 d . U . . .
H8WA H 0.796917 0.526048 0.804788 0.103 Uiso 1 1 d R . . . .
H8WB H 0.837797 0.478108 0.774388 0.103 Uiso 1 1 d R . . . .
O9W O 0.7407(5) 0.2973(6) 0.9782(4) 0.106(3) Uani 1 1 d . . . . .
H9WA H 0.736616 0.245062 0.992964 0.127 Uiso 1 1 d R . . . .
H9WB H 0.786866 0.306422 0.981494 0.127 Uiso 1 1 d R . . . .
O10W O 0.2530(3) 0.7695(3) 0.6092(3) 0.0525(12) Uani 1 1 d . . . . .
H10A H 0.219244 0.764881 0.645511 0.063 Uiso 1 1 d R . . . .
H10B H 0.257484 0.821941 0.577701 0.063 Uiso 1 1 d R . . . .
O11W O 0.6300(4) 1.2013(4) 0.2252(4) 0.0686(15) Uani 1 1 d . . . . .
H11A H 0.677199 1.192158 0.222210 0.082 Uiso 1 1 d R . . . .
H11B H 0.614639 1.232378 0.175070 0.082 Uiso 1 1 d R . . . .
O12W O 0.6527(4) 0.3461(4) 1.0765(5) 0.0816(19) Uani 1 1 d . . . . .
H12A H 0.659853 0.330785 1.037971 0.098 Uiso 1 1 d R . . . .
H12B H 0.611453 0.375905 1.064921 0.098 Uiso 1 1 d R . . . .
O13W O 0.8675(7) 0.7471(7) 0.6062(6) 0.180(6) Uani 1 1 d . . . . .
H13A H 0.913406 0.732538 0.602868 0.216 Uiso 1 1 d R . . . .
H13B H 0.862226 0.753238 0.650758 0.216 Uiso 1 1 d R . . . .
O14W O 0.7891(5) 1.2010(7) 0.2642(9) 0.157(5) Uani 1 1 d . . . . .
H14A H 0.812342 1.241152 0.225912 0.189 Uiso 1 1 d R . . . .
H14B H 0.813172 1.153812 0.278392 0.189 Uiso 1 1 d R . . . .
O16W O 0.5648(7) 1.0527(6) 0.2749(6) 0.039(2) Uani 0.45 1 d . . P B 2
H16A H 0.564776 1.101189 0.273573 0.059 Uiso 0.45 1 d G . P B 2
H16B H 0.609617 1.044075 0.261657 0.059 Uiso 0.45 1 d G . P B 2
C61 C 0.8021(18) 1.041(2) -0.146(2) 0.293(16) Uani 1 1 d . U . . .
H61A H 0.751161 1.060286 -0.165644 0.440 Uiso 1 1 d R . . . .
H61B H 0.829391 1.028626 -0.186404 0.440 Uiso 1 1 d R . . . .
H61C H 0.826321 1.084816 -0.139174 0.440 Uiso 1 1 d R . . . .
C68 C 1.0745(4) 0.9406(6) 0.3974(5) 0.221(11) Uani 1 1 d . U . . .
C62 C 0.8058(4) 0.9587(6) -0.0564(5) 0.147(6) Uani 1 1 d R U . . .
C63 C 0.8572(4) 0.9163(6) 0.0091(5) 0.232(11) Uani 1 1 d R U . . .
H63 H 0.890816 0.946583 0.023063 0.279 Uiso 1 1 d R . . . .
C64 C 0.8585(4) 0.8287(6) 0.0537(5) 0.188(8) Uani 1 1 d R U . . .
H64 H 0.892886 0.800323 0.097503 0.225 Uiso 1 1 d R . . . .
C65 C 0.8083(4) 0.7835(6) 0.0329(5) 0.120(4) Uani 1 1 d R U . . .
H65 H 0.809136 0.724853 0.062743 0.144 Uiso 1 1 d R . . . .
C66 C 0.7569(4) 0.8259(6) -0.0326(5) 0.145(6) Uani 1 1 d R U . . .
H66 H 0.723296 0.795633 -0.046557 0.174 Uiso 1 1 d R . . . .
C67 C 0.7556(4) 0.9135(6) -0.0772(5) 0.155(6) Uani 1 1 d R U . . .
H67 H 0.721186 0.941873 -0.121037 0.186 Uiso 1 1 d R . . . .
H68A H 1.125876 0.941043 0.379253 0.232 Uiso 1 1 d R . . . .
H68B H 1.042146 0.929463 0.361323 0.232 Uiso 1 1 d R . . . .
H68C H 1.059776 0.994473 0.394843 0.232 Uiso 1 1 d R . . . .

loop_
_atom_site_aniso_label
_atom_site_aniso_U_11
_atom_site_aniso_U_22
_atom_site_aniso_U_33
_atom_site_aniso_U_23
_atom_site_aniso_U_13
_atom_site_aniso_U_12
Cu1 0.0228(3) 0.0199(3) 0.0183(3) -0.0079(3) -0.0009(2) -0.0006(3)
Cu2 0.0327(4) 0.0159(3) 0.0174(3) -0.0079(3) 0.0018(3) -0.0007(3)
Cu3 0.0258(3) 0.0131(3) 0.0186(3) -0.0093(3) 0.0052(2) -0.0052(2)
Cu4 0.0266(3) 0.0143(3) 0.0162(3) -0.0099(3) 0.0024(2) -0.0031(2)
Cu5 0.0247(3) 0.0210(3) 0.0199(3) -0.0137(3) 0.0041(3) -0.0088(3)
Cu6 0.0270(3) 0.0174(3) 0.0154(3) -0.0105(3) 0.0058(2) -0.0041(3)
Cu7 0.0270(3) 0.0157(3) 0.0137(3) -0.0083(3) 0.0007(2) -0.0034(2)
Cu8 0.0184(3) 0.0230(3) 0.0213(3) -0.0107(3) 0.0023(2) -0.0066(3)
Cu9 0.0212(3) 0.0215(3) 0.0192(3) -0.0121(3) 0.0069(2) -0.0083(3)
Cu10 0.0183(3) 0.0230(3) 0.0224(3) -0.0106(3) 0.0049(3) -0.0015(3)
Cu11 0.0220(3) 0.0175(3) 0.0233(3) -0.0098(3) 0.0006(3) 0.0011(2)
Cu12 0.0243(3) 0.0164(3) 0.0133(3) -0.0072(3) 0.0048(2) -0.0037(2)
F1 0.0442(18) 0.0443(19) 0.0247(15) -0.0137(14) -0.0048(13) -0.0050(15)
F2 0.0499(18) 0.0213(14) 0.0237(15) -0.0064(12) 0.0032(13) 0.0056(13)
F3 0.057(2) 0.0181(14) 0.0212(14) -0.0021(12) 0.0077(13) 0.0018(13)
F4 0.0402(17) 0.0300(15) 0.0316(16) -0.0195(13) 0.0003(13) -0.0045(13)
F5 0.058(2) 0.0222(14) 0.0175(13) -0.0084(12) -0.0070(13) -0.0024(13)
F6 0.0507(18) 0.0217(14) 0.0178(13) -0.0075(11) 0.0107(12) -0.0030(12)
F7 0.091(3) 0.0210(15) 0.0308(17) -0.0120(14) 0.0078(17) -0.0067(16)
F8 0.054(2) 0.0376(18) 0.065(2) -0.0354(18) -0.0291(18) 0.0233(16)
F9 0.0371(16) 0.0366(17) 0.0371(17) -0.0209(15) 0.0070(13) -0.0042(13)
F10 0.0485(19) 0.0259(15) 0.050(2) -0.0264(15) -0.0111(15) 0.0142(14)
F11 0.0502(19) 0.0313(16) 0.0384(17) -0.0276(14) -0.0078(14) 0.0087(14)
F12 0.0427(18) 0.0170(14) 0.052(2) -0.0140(14) 0.0094(15) -0.0058(12)
F13 0.053(2) 0.0277(16) 0.062(2) -0.0288(17) 0.0294(17) -0.0224(15)
F14 0.0457(19) 0.058(2) 0.0434(19) -0.0349(18) 0.0160(15) -0.0334(17)
F15 0.0355(16) 0.0403(18) 0.0364(17) -0.0206(15) 0.0048(13) -0.0042(13)
F16 0.0417(17) 0.0285(15) 0.0426(18) -0.0161(14) 0.0199(14) -0.0192(13)
F17 0.0329(15) 0.0314(15) 0.0368(17) -0.0177(14) 0.0167(13) -0.0140(12)
F18 0.0345(16) 0.0361(17) 0.0450(19) -0.0197(15) -0.0024(14) -0.0148(13)
F19 0.0534(19) 0.0243(14) 0.0236(14) -0.0172(12) -0.0007(13) 0.0027(13)
F20 0.0455(17) 0.0298(15) 0.0246(14) -0.0146(13) 0.0001(12) -0.0165(13)
F21 0.0553(19) 0.0306(15) 0.0199(14) -0.0122(12) -0.0063(13) -0.0140(14)
F22 0.0384(16) 0.0277(15) 0.0339(16) -0.0129(13) -0.0008(13) 0.0017(13)
F23 0.0459(18) 0.0370(17) 0.0347(16) -0.0289(14) 0.0106(13) -0.0132(14)
F24 0.069(2) 0.0252(15) 0.0158(13) -0.0080(12) -0.0036(14) -0.0141(14)
F25 0.0312(18) 0.055(2) 0.063(3) 0.009(2) -0.0170(17) -0.0221(17)
F26 0.0282(17) 0.092(3) 0.043(2) -0.019(2) 0.0025(15) 0.0176(19)
F27 0.0405(18) 0.049(2) 0.0431(19) -0.0232(17) 0.0004(15) -0.0127(15)
F28 0.0258(16) 0.052(2) 0.045(2) -0.0042(17) -0.0146(14) -0.0064(14)
F29 0.0380(19) 0.050(2) 0.047(2) 0.0029(18) -0.0174(16) -0.0058(16)
F30 0.0268(17) 0.066(3) 0.103(3) -0.055(3) -0.0007(19) 0.0046(17)
F31 0.052(2) 0.0462(19) 0.0422(19) -0.0263(17) 0.0298(16) -0.0230(16)
F32 0.0249(15) 0.069(2) 0.047(2) -0.0384(19) 0.0100(14) -0.0020(15)
F33 0.0438(18) 0.0277(15) 0.0419(18) -0.0165(14) 0.0009(14) 0.0004(13)
F34 0.0313(16) 0.064(2) 0.048(2) -0.0405(19) 0.0099(14) 0.0036(15)
F35 0.0374(17) 0.055(2) 0.0355(17) -0.0322(16) 0.0109(13) -0.0020(15)
F36 0.0398(17) 0.0388(18) 0.0294(16) -0.0082(14) 0.0174(13) -0.0029(14)
O1 0.0365(19) 0.0228(17) 0.0206(17) -0.0047(14) -0.0014(14) -0.0006(14)
O1W 0.0384(19) 0.0168(15) 0.0191(16) -0.0071(13) 0.0062(14) -0.0045(13)
O2 0.054(2) 0.0304(19) 0.0167(17) -0.0094(15) 0.0017(15) -0.0126(17)
O2W 0.0322(17) 0.0197(15) 0.0200(16) -0.0108(13) 0.0058(13) -0.0013(13)
O3 0.0366(19) 0.0231(17) 0.0179(16) -0.0006(14) -0.0016(14) -0.0060(14)
O3W 0.0276(11) 0.0290(11) 0.0272(10) -0.0140(8) -0.0009(8) -0.0037(8)
O4 0.0329(18) 0.0216(16) 0.0199(16) -0.0049(14) 0.0004(14) -0.0026(14)
O4W 0.0296(17) 0.0294(18) 0.0256(17) -0.0158(15) -0.0036(14) -0.0029(14)
O5 0.044(2) 0.0203(17) 0.035(2) -0.0142(16) 0.0032(16) 0.0027(15)
O5W 0.0246(10) 0.0227(10) 0.0229(10) -0.0105(8) 0.0021(8) -0.0027(8)
O6 0.044(2) 0.0220(18) 0.041(2) -0.0166(17) 0.0088(17) -0.0001(15)
O6W 0.0291(11) 0.0272(10) 0.0281(11) -0.0131(8) 0.0028(8) 0.0011(8)
O7 0.0384(19) 0.0170(15) 0.0220(17) -0.0096(14) 0.0053(14) -0.0002(13)
O8 0.040(2) 0.0193(16) 0.0264(18) -0.0099(15) 0.0076(15) 0.0017(14)
O9 0.0336(19) 0.0279(18) 0.035(2) -0.0167(16) 0.0097(16) -0.0151(15)
O10 0.0330(19) 0.0271(18) 0.038(2) -0.0184(17) 0.0069(15) -0.0156(15)
O11 0.051(2) 0.037(2) 0.0287(19) -0.0161(17) 0.0063(17) -0.0266(18)
O12 0.0317(18) 0.0309(19) 0.0302(19) -0.0136(16) 0.0052(15) -0.0160(15)
O13 0.0346(18) 0.0271(17) 0.0236(17) -0.0191(15) -0.0002(14) -0.0039(14)
O14 0.0309(18) 0.052(2) 0.0312(19) -0.0313(19) -0.0017(15) -0.0004(16)
O15 0.047(2) 0.0217(16) 0.0209(16) -0.0130(14) -0.0025(15) -0.0023(15)
O16 0.042(2) 0.0278(18) 0.0303(19) -0.0207(16) -0.0063(15) 0.0008(15)
O17 0.0272(18) 0.042(2) 0.035(2) -0.0177(18) -0.0072(15) 0.0006(16)
O18 0.0223(17) 0.033(2) 0.042(2) -0.0125(18) -0.0050(15) -0.0001(14)
O19 0.0232(17) 0.044(2) 0.044(2) -0.0266(19) -0.0041(15) -0.0006(15)
O20 0.0259(17) 0.0332(19) 0.0333(19) -0.0131(17) -0.0053(15) 0.0046(15)
O21 0.0231(16) 0.0340(19) 0.0241(17) -0.0145(15) 0.0065(13) -0.0041(14)
O22 0.046(2) 0.032(2) 0.035(2) -0.0135(18) 0.0228(18) -0.0025(17)
O23 0.0301(17) 0.0255(17) 0.0249(17) -0.0161(14) 0.0100(14) -0.0064(13)
O24 0.039(2) 0.0229(17) 0.0328(19) -0.0129(16) 0.0184(16) -0.0055(15)
C1 0.019(2) 0.0150(19) 0.0143(19) -0.0089(17) 0.0013(15) -0.0026(15)
C2 0.020(2) 0.0160(19) 0.0126(19) -0.0071(16) -0.0001(15) -0.0011(16)
C3 0.0190(19) 0.0101(18) 0.0131(19) -0.0040(16) 0.0015(15) -0.0031(15)
C4 0.021(2) 0.0112(18) 0.014(2) -0.0048(16) 0.0031(16) -0.0015(15)
C5 0.023(2) 0.0113(18) 0.014(2) -0.0061(16) 0.0022(16) -0.0020(15)
C6 0.021(2) 0.0129(18) 0.0126(19) -0.0064(16) 0.0016(15) -0.0047(15)
C7 0.022(2) 0.0114(18) 0.0139(19) -0.0065(16) 0.0049(16) -0.0034(15)
C8 0.021(2) 0.017(2) 0.0135(19) -0.0104(17) 0.0030(15) -0.0043(16)
C9 0.019(2) 0.016(2) 0.019(2) -0.0115(17) 0.0031(16) -0.0050(16)
C10 0.0178(19) 0.0150(19) 0.017(2) -0.0092(17) 0.0016(16) -0.0051(15)
C11 0.019(2) 0.016(2) 0.016(2) -0.0092(17) 0.0039(16) -0.0013(16)
C12 0.022(2) 0.0134(19) 0.0122(19) -0.0072(16) 0.0041(15) -0.0026(16)
C13 0.021(2) 0.0138(19) 0.0112(19) -0.0054(16) 0.0026(15) -0.0014(16)
C14 0.022(2) 0.0136(19) 0.0140(19) -0.0080(16) 0.0017(16) -0.0027(16)
C15 0.0185(19) 0.0148(19) 0.018(2) -0.0098(17) 0.0041(16) -0.0069(15)
C16 0.0161(19) 0.020(2) 0.020(2) -0.0120(18) 0.0017(16) -0.0031(16)
C17 0.020(2) 0.017(2) 0.016(2) -0.0102(17) 0.0046(16) -0.0076(16)
C18 0.019(2) 0.016(2) 0.0149(19) -0.0085(17) 0.0033(16) -0.0027(15)
C19 0.0176(19) 0.0152(19) 0.016(2) -0.0093(17) 0.0051(15) -0.0042(15)
C20 0.0152(18) 0.0167(19) 0.016(2) -0.0092(17) 0.0018(15) -0.0033(15)
C21 0.0153(19) 0.016(2) 0.017(2) -0.0081(17) 0.0016(15) 0.0000(15)
C22 0.022(2) 0.0114(18) 0.016(2) -0.0073(16) 0.0034(16) -0.0023(15)
C23 0.021(2) 0.0131(18) 0.0123(19) -0.0070(16) 0.0021(15) -0.0037(15)
C24 0.020(2) 0.0142(19) 0.0139(19) -0.0092(16) 0.0053(15) -0.0046(15)
C25 0.024(2) 0.0126(18) 0.0107(18) -0.0058(16) 0.0045(15) -0.0034(15)
C26 0.020(2) 0.0124(18) 0.0133(19) -0.0060(16) 0.0049(15) -0.0063(15)
C27 0.021(2) 0.017(2) 0.0132(19) -0.0091(17) 0.0005(15) -0.0049(16)
C28 0.0178(19) 0.016(2) 0.017(2) -0.0079(17) -0.0012(16) -0.0031(15)
C29 0.0181(19) 0.0148(19) 0.018(2) -0.0105(17) 0.0018(16) -0.0015(15)
C30 0.0178(19) 0.017(2) 0.0148(19) -0.0099(17) 0.0036(15) -0.0015(15)
C31 0.035(3) 0.025(2) 0.019(2) -0.009(2) 0.0008(19) 0.001(2)
C32 0.038(3) 0.024(2) 0.022(2) -0.010(2) -0.004(2) 0.002(2)
C33 0.041(3) 0.018(2) 0.015(2) -0.0053(18) -0.0002(19) -0.0016(19)
C34 0.040(3) 0.020(2) 0.014(2) -0.0082(19) 0.0011(19) -0.0043(19)
C35 0.036(3) 0.015(2) 0.016(2) -0.0077(18) 0.0034(18) -0.0018(18)
C36 0.034(3) 0.019(2) 0.028(3) -0.014(2) -0.006(2) 0.0038(19)
C37 0.047(3) 0.020(2) 0.028(3) -0.012(2) -0.008(2) 0.007(2)
C38 0.039(3) 0.020(2) 0.032(3) -0.017(2) 0.000(2) 0.005(2)
C39 0.035(3) 0.018(2) 0.030(3) -0.014(2) 0.004(2) -0.0037(19)
C40 0.027(2) 0.015(2) 0.026(2) -0.0114(19) 0.0010(18) -0.0010(17)
C41 0.031(3) 0.025(2) 0.036(3) -0.021(2) 0.016(2) -0.013(2)
C42 0.035(3) 0.032(3) 0.039(3) -0.024(2) 0.014(2) -0.017(2)
C43 0.030(2) 0.029(3) 0.030(3) -0.015(2) 0.008(2) -0.013(2)
C44 0.026(2) 0.033(3) 0.030(3) -0.016(2) 0.007(2) -0.013(2)
C45 0.027(2) 0.027(2) 0.028(3) -0.016(2) 0.0075(19) -0.0095(19)
C46 0.033(2) 0.016(2) 0.016(2) -0.0081(17) 0.0025(18) -0.0072(18)
C47 0.035(3) 0.019(2) 0.022(2) -0.0137(19) 0.0004(19) -0.0058(18)
C48 0.038(3) 0.024(2) 0.020(2) -0.014(2) -0.0037(19) -0.004(2)
C49 0.043(3) 0.023(2) 0.017(2) -0.0123(19) 0.0032(19) -0.008(2)
C50 0.037(3) 0.023(2) 0.016(2) -0.0109(19) 0.0047(19) -0.0116(19)
C51 0.018(2) 0.031(3) 0.028(3) -0.001(2) 0.0006(19) -0.0044(19)
C52 0.022(2) 0.047(3) 0.032(3) -0.006(3) 0.000(2) -0.006(2)
C53 0.022(2) 0.041(3) 0.041(3) -0.015(3) -0.006(2) -0.001(2)
C69 0.184(8) 0.184(8) 0.184(8) -0.083(4) 0.0007(10) -0.0092(11)
C70 0.165(7) 0.165(7) 0.165(7) -0.075(3) 0.0006(10) -0.0081(11)
C71 0.192(8) 0.192(8) 0.192(8) -0.087(4) 0.0008(10) -0.0096(11)
C72 0.203(9) 0.203(9) 0.203(9) -0.092(4) 0.0009(10) -0.0098(11)
C73 0.249(12) 0.249(12) 0.249(12) -0.112(5) 0.0012(10) -0.0121(12)
C74 0.152(6) 0.152(6) 0.152(6) -0.068(3) -0.0001(10) -0.0078(11)
C54 0.025(3) 0.033(3) 0.042(3) -0.010(2) -0.003(2) 0.002(2)
C55 0.022(2) 0.026(2) 0.030(3) -0.008(2) -0.0008(19) -0.0023(19)
C56 0.023(2) 0.039(3) 0.027(3) -0.020(2) 0.0096(19) -0.007(2)
C57 0.030(3) 0.039(3) 0.029(3) -0.018(2) 0.014(2) -0.007(2)
C58 0.032(3) 0.034(3) 0.028(3) -0.017(2) 0.011(2) -0.001(2)
C59 0.033(3) 0.030(3) 0.024(2) -0.013(2) 0.010(2) -0.003(2)
C60 0.025(2) 0.031(3) 0.018(2) -0.012(2) 0.0040(18) 0.0001(19)
O15W 0.040(3) 0.037(3) 0.037(3) -0.0162(18) 0.0028(18) 0.0001(18)
O7W 0.0437(16) 0.0325(15) 0.0360(16) -0.0123(13) 0.0041(13) 0.0007(13)
O8W 0.081(2) 0.086(2) 0.082(2) -0.0295(18) -0.0090(17) -0.0167(18)
O9W 0.101(5) 0.146(7) 0.061(4) -0.043(4) -0.022(4) 0.051(5)
O10W 0.050(3) 0.045(3) 0.067(3) -0.029(2) -0.007(2) 0.007(2)
O11W 0.088(4) 0.081(4) 0.065(3) -0.058(3) 0.008(3) -0.012(3)
O12W 0.077(4) 0.066(4) 0.121(6) -0.058(4) 0.026(4) -0.016(3)
O13W 0.221(12) 0.194(11) 0.095(6) -0.023(7) -0.034(7) -0.156(10)
O14W 0.121(7) 0.158(9) 0.281(15) -0.176(10) 0.079(8) -0.038(6)
O16W 0.057(7) 0.030(5) 0.031(5) -0.012(4) 0.011(5) -0.016(5)
C61 0.293(16) 0.293(16) 0.293(16) -0.132(7) 0.001(2) -0.014(2)
C68 0.221(11) 0.222(11) 0.221(11) -0.100(5) 0.001(2) -0.011(2)
C62 0.147(6) 0.147(6) 0.147(6) -0.066(3) 0.0011(10) -0.0072(11)
C63 0.232(11) 0.232(11) 0.232(11) -0.105(5) 0.0006(10) -0.0119(12)
C64 0.187(8) 0.188(8) 0.188(8) -0.085(4) 0.0007(10) -0.0089(11)
C65 0.120(5) 0.120(5) 0.120(5) -0.054(2) 0.0021(10) -0.0051(11)
C66 0.146(6) 0.145(6) 0.145(6) -0.066(3) 0.0012(10) -0.0072(11)
C67 0.155(6) 0.155(6) 0.155(6) -0.070(3) 0.0010(10) -0.0077(11)

loop_
_atom_type_symbol
_atom_type_description
_atom_type_scat_dispersion_real
_atom_type_scat_dispersion_imag
_atom_type_scat_source
C C 0.0181 0.0091 'International Tables Vol C Tables 4.2.6.8 and 6.1.1.4'
H H 0.0000 0.0000 'International Tables Vol C Tables 4.2.6.8 and 6.1.1.4'
Cu Cu -1.9646 0.5888 'International Tables Vol C Tables 4.2.6.8 and 6.1.1.4'
F F 0.0727 0.0534 'International Tables Vol C Tables 4.2.6.8 and 6.1.1.4'
O O 0.0492 0.0322 'International Tables Vol C Tables 4.2.6.8 and 6.1.1.4'

loop_
_geom_angle_atom_site_label_1
_geom_angle_atom_site_label_2
_geom_angle_atom_site_label_3
_geom_angle
_geom_angle_site_symmetry_1
_geom_angle_site_symmetry_3
_geom_angle_publ_flag
O1 Cu1 O4W 88.60(14) . 2_666 ?
O1 Cu1 O19 101.57(16) . 2_666 ?
O1 Cu1 C1 152.71(17) . . ?
O1 Cu1 C2 112.23(16) . . ?
O19 Cu1 O4W 93.24(14) 2_666 2_666 ?
O19 Cu1 C1 103.29(17) 2_666 . ?
O19 Cu1 C2 144.69(17) 2_666 . ?
C1 Cu1 O4W 101.02(15) . 2_666 ?
C1 Cu1 C2 41.63(17) . . ?
C2 Cu1 O4W 97.39(15) . 2_666 ?
O2 Cu2 O1W 93.49(14) . . ?
O2 Cu2 C3 103.52(17) . . ?
O2 Cu2 C4 144.81(17) . . ?
O5 Cu2 O1W 87.13(15) . . ?
O5 Cu2 O2 101.29(17) . . ?
O5 Cu2 C3 153.13(17) . . ?
O5 Cu2 C4 112.34(16) . . ?
C3 Cu2 O1W 101.43(15) . . ?
C3 Cu2 C4 41.63(16) . . ?
C4 Cu2 O1W 98.10(15) . . ?
O7 Cu3 O1W 86.49(13) . . ?
O7 Cu3 C5 107.94(16) . . ?
O7 Cu3 C6 149.29(16) . . ?
O9 Cu3 O1W 90.43(14) . . ?
O9 Cu3 O7 101.31(15) . . ?
O9 Cu3 C5 149.32(17) . . ?
O9 Cu3 C6 108.25(16) . . ?
C5 Cu3 O1W 100.24(15) . . ?
C5 Cu3 C6 41.62(17) . . ?
C6 Cu3 O1W 101.17(14) . . ?
O8 Cu4 O2W 88.74(13) . . ?
O8 Cu4 C7 107.19(16) . . ?
O8 Cu4 C8 148.49(16) . . ?
O13 Cu4 O2W 89.16(14) . . ?
O13 Cu4 O8 101.89(15) . . ?
O13 Cu4 C7 149.48(16) . . ?
O13 Cu4 C8 108.65(16) . . ?
C7 Cu4 O2W 100.41(15) . . ?
C8 Cu4 O2W 99.14(14) . . ?
C8 Cu4 C7 41.47(17) . . ?
O10 Cu5 O3W 87.87(15) . . ?
O10 Cu5 C9 150.09(17) . . ?
O10 Cu5 C10 109.64(16) . . ?
O14 Cu5 O3W 90.18(14) . . ?
O14 Cu5 O10 103.64(16) . . ?
O14 Cu5 C9 104.10(17) . . ?
O14 Cu5 C10 145.73(17) . . ?
C9 Cu5 O3W 102.99(15) . . ?
C9 Cu5 C10 41.68(17) . . ?
C10 Cu5 O3W 98.84(15) . . ?
O15 Cu6 O2W 87.84(14) . . ?
O15 Cu6 O24 98.55(16) . 2_666 ?
O15 Cu6 C11 148.37(17) . . ?
O15 Cu6 C12 107.20(17) . . ?
O24 Cu6 O2W 91.45(14) 2_666 . ?
O24 Cu6 C11 111.29(17) 2_666 . ?
O24 Cu6 C12 152.47(17) 2_666 . ?
C11 Cu6 O2W 101.23(15) . . ?
C11 Cu6 C12 41.75(17) . . ?
C12 Cu6 O2W 98.97(14) . . ?
O4 Cu7 O4W 88.64(14) 2_666 . ?
O4 Cu7 C13 106.22(16) 2_666 . ?
O4 Cu7 C14 147.41(16) 2_666 . ?
O16 Cu7 O4 99.90(15) . 2_666 ?
O16 Cu7 O4W 93.50(14) . . ?
O16 Cu7 C13 151.16(16) . . ?
O16 Cu7 C14 111.16(16) . . ?
C13 Cu7 O4W 99.06(15) . . ?
C13 Cu7 C14 41.38(16) . . ?
C14 Cu7 O4W 98.77(15) . . ?
O12 Cu8 O3W 86.73(14) . . ?
O12 Cu8 C15 107.34(16) . . ?
O12 Cu8 C16 148.16(17) . . ?
O17 Cu8 O3W 91.57(15) . . ?
O17 Cu8 O12 102.45(16) . . ?
O17 Cu8 C15 148.78(17) . . ?
O17 Cu8 C16 108.12(17) . . ?
C15 Cu8 O3W 99.18(15) . . ?
C15 Cu8 C16 41.15(17) . . ?
C16 Cu8 O3W 100.92(15) . . ?
O11 Cu9 O5W 88.82(15) . . ?
O11 Cu9 C17 104.53(17) . . ?
O11 Cu9 C18 146.12(17) . . ?
O21 Cu9 O5W 86.14(14) . . ?
O21 Cu9 O11 104.19(16) . . ?
O21 Cu9 C17 150.04(16) . . ?
O21 Cu9 C18 109.29(16) . . ?
C17 Cu9 O5W 102.78(15) . . ?
C17 Cu9 C18 41.59(16) . . ?
C18 Cu9 O5W 98.27(15) . . ?
O18 Cu10 O6W 85.02(15) . . ?
O18 Cu10 C19 147.76(17) . . ?
O18 Cu10 C20 105.97(17) . . ?
O22 Cu10 O6W 91.99(15) . . ?
O22 Cu10 O18 103.85(18) . . ?
O22 Cu10 C19 107.52(18) . . ?
O22 Cu10 C20 148.95(18) . . ?
C19 Cu10 O6W 101.01(15) . . ?
C20 Cu10 O6W 98.97(15) . . ?
C20 Cu10 C19 41.94(16) . . ?
O6 Cu11 O6W 91.68(14) 2_666 . ?
O6 Cu11 C21 144.54(17) 2_666 . ?
O20 Cu11 O6 102.23(17) . 2_666 ?
O20 Cu11 O6W 89.27(15) . . ?
O20 Cu11 C21 111.99(16) . . ?
O20 Cu11 C22 152.01(17) . . ?
C21 Cu11 O6W 97.62(15) . . ?
C22 Cu11 O6 103.31(17) . 2_666 ?
C22 Cu11 O6W 101.20(15) . . ?
C22 Cu11 C21 41.34(16) . . ?
O3 Cu12 O5W 90.56(14) . . ?
O3 Cu12 O23 99.74(15) . . ?
O3 Cu12 C23 110.48(17) . . ?
O3 Cu12 C24 151.73(17) . . ?
O23 Cu12 O5W 84.39(13) . . ?
O23 Cu12 C23 149.09(16) . . ?
O23 Cu12 C24 107.49(16) . . ?
C23 Cu12 O5W 101.24(14) . . ?
C24 Cu12 O5W 99.37(14) . . ?
C24 Cu12 C23 41.72(17) . . ?
C31 O1 Cu1 127.2(3) . . ?
Cu2 O1W H1WA 112.4 . . ?
Cu2 O1W H1WB 112.4 . . ?
Cu3 O1W Cu2 96.98(12) . . ?
Cu3 O1W H1WA 112.3 . . ?
Cu3 O1W H1WB 112.4 . . ?
H1WA O1W H1WB 109.9 . . ?
C31 O2 Cu2 130.9(3) . . ?
Cu4 O2W Cu6 98.67(13) . . ?
Cu4 O2W H2WA 112.0 . . ?
Cu4 O2W H2WB 112.0 . . ?
Cu6 O2W H2WA 112.0 . . ?
Cu6 O2W H2WB 112.0 . . ?
H2WA O2W H2WB 109.8 . . ?
C35 O3 Cu12 131.2(3) . . ?
Cu5 O3W H3WA 111.8 . . ?
Cu5 O3W H3WB 111.9 . . ?
Cu8 O3W Cu5 99.63(14) . . ?
Cu8 O3W H3WA 111.8 . . ?
Cu8 O3W H3WB 111.8 . . ?
H3WA O3W H3WB 109.6 . . ?
C35 O4 Cu7 128.5(3) . 2_666 ?
Cu1 O4W H4WA 111.9 2_666 . ?
Cu1 O4W H4WB 112.1 2_666 . ?
Cu7 O4W Cu1 98.81(13) . 2_666 ?
Cu7 O4W H4WA 111.9 . . ?
Cu7 O4W H4WB 112.1 . . ?
H4WA O4W H4WB 109.7 . . ?
C36 O5 Cu2 129.6(3) . . ?
Cu9 O5W H5WA 111.9 . . ?
Cu9 O5W H5WB 112.0 . . ?
Cu12 O5W Cu9 99.15(13) . . ?
Cu12 O5W H5WA 111.9 . . ?
Cu12 O5W H5WB 112.0 . . ?
H5WA O5W H5WB 109.6 . . ?
C36 O6 Cu11 126.7(3) . 2_666 ?
Cu10 O6W H6WA 111.8 . . ?
Cu10 O6W H6WB 111.8 . . ?
Cu11 O6W Cu10 99.75(14) . . ?
Cu11 O6W H6WA 111.8 . . ?
Cu11 O6W H6WB 111.8 . . ?
H6WA O6W H6WB 109.5 . . ?
C40 O7 Cu3 130.3(3) . . ?
C40 O8 Cu4 130.6(3) . . ?
C41 O9 Cu3 131.1(3) . . ?
C41 O10 Cu5 131.9(3) . . ?
C45 O11 Cu9 128.1(4) . . ?
C45 O12 Cu8 132.4(3) . . ?
C46 O13 Cu4 131.6(3) . . ?
C46 O14 Cu5 128.6(3) . . ?
C50 O15 Cu6 131.2(3) . . ?
C50 O16 Cu7 131.6(3) . . ?
C51 O17 Cu8 131.5(4) . . ?
C51 O18 Cu10 129.7(4) . . ?
C55 O19 Cu1 127.1(3) . 2_666 ?
C55 O20 Cu11 129.4(3) . . ?
C56 O21 Cu9 131.4(3) . . ?
C56 O22 Cu10 130.5(3) . . ?
C60 O23 Cu12 131.2(3) . . ?
C60 O24 Cu6 128.7(3) . 2_666 ?
C2 C1 Cu1 71.9(2) . . ?
C2 C1 C21 120.8(4) . 2_666 ?
C2 C1 C28 118.8(4) . 2_666 ?
C21 C1 Cu1 115.8(3) 2_666 . ?
C28 C1 Cu1 118.4(3) 2_666 . ?
C28 C1 C21 107.8(4) 2_666 2_666 ?
C1 C2 Cu1 66.5(2) . . ?
C1 C2 C3 119.1(4) . . ?
C1 C2 C13 120.1(4) . 2_666 ?
C3 C2 Cu1 119.7(3) . . ?
C13 C2 Cu1 119.1(3) 2_666 . ?
C13 C2 C3 107.8(4) 2_666 . ?
C2 C3 Cu2 114.9(3) . . ?
C4 C3 Cu2 71.0(2) . . ?
C4 C3 C2 120.5(4) . . ?
C4 C3 C25 119.3(4) . . ?
C25 C3 Cu2 120.3(3) . . ?
C25 C3 C2 107.6(3) . . ?
C3 C4 Cu2 67.3(2) . . ?
C3 C4 C5 119.9(4) . . ?
C3 C4 C22 119.6(4) . 2_666 ?
C5 C4 Cu2 119.8(3) . . ?
C5 C4 C22 107.7(4) . 2_666 ?
C22 C4 Cu2 118.2(3) 2_666 . ?
C4 C5 Cu3 118.6(3) . . ?
C4 C5 C7 107.9(4) . . ?
C6 C5 Cu3 70.1(2) . . ?
C6 C5 C4 119.6(4) . . ?
C6 C5 C7 119.4(4) . . ?
C7 C5 Cu3 117.6(3) . . ?
C5 C6 Cu3 68.3(2) . . ?
C5 C6 C10 120.5(4) . . ?
C5 C6 C26 119.2(4) . . ?
C10 C6 Cu3 116.6(3) . . ?
C26 C6 Cu3 120.9(3) . . ?
C26 C6 C10 107.6(4) . . ?
C5 C7 Cu4 116.5(3) . . ?
C8 C7 Cu4 69.0(2) . . ?
C8 C7 C5 120.5(4) . . ?
C8 C7 C29 119.2(4) . 2_666 ?
C29 C7 Cu4 120.6(3) 2_666 . ?
C29 C7 C5 107.4(4) 2_666 . ?
C7 C8 Cu4 69.5(2) . . ?
C7 C8 C9 119.8(4) . . ?
C7 C8 C12 120.0(4) . . ?
C9 C8 Cu4 118.3(3) . . ?
C12 C8 Cu4 118.3(3) . . ?
C12 C8 C9 107.3(4) . . ?
C8 C9 Cu5 116.4(3) . . ?
C10 C9 Cu5 70.0(2) . . ?
C10 C9 C8 120.2(4) . . ?
C10 C9 C27 119.6(4) . . ?
C27 C9 Cu5 119.3(3) . . ?
C27 C9 C8 107.7(4) . . ?
C6 C10 Cu5 119.6(3) . . ?
C9 C10 Cu5 68.3(2) . . ?
C9 C10 C6 119.6(4) . . ?
C9 C10 C15 119.5(4) . . ?
C15 C10 Cu5 118.3(3) . . ?
C15 C10 C6 107.6(3) . . ?
C12 C11 Cu6 69.9(2) . . ?
C12 C11 C24 119.8(4) . 2_666 ?
C12 C11 C30 119.4(4) . 2_666 ?
C24 C11 Cu6 117.0(3) 2_666 . ?
C30 C11 Cu6 119.7(3) 2_666 . ?
C30 C11 C24 107.5(4) 2_666 2_666 ?
C8 C12 Cu6 118.0(3) . . ?
C8 C12 C14 108.1(4) . . ?
C11 C12 Cu6 68.4(2) . . ?
C11 C12 C8 118.9(4) . . ?
C11 C12 C14 119.9(4) . . ?
C14 C12 Cu6 119.4(3) . . ?
C2 C13 Cu7 117.9(3) 2_666 . ?
C2 C13 C23 108.1(3) 2_666 2_666 ?
C14 C13 Cu7 70.4(2) . . ?
C14 C13 C2 119.8(4) . 2_666 ?
C14 C13 C23 119.5(4) . 2_666 ?
C23 C13 Cu7 117.4(3) 2_666 . ?
C12 C14 Cu7 117.3(3) . . ?
C13 C14 Cu7 68.2(2) . . ?
C13 C14 C12 120.5(4) . . ?
C13 C14 C27 118.6(4) . . ?
C27 C14 Cu7 121.1(3) . . ?
C27 C14 C12 107.4(3) . . ?
C10 C15 Cu8 118.4(3) . . ?
C10 C15 C17 107.6(4) . . ?
C16 C15 Cu8 69.6(2) . . ?
C16 C15 C10 119.6(4) . . ?
C16 C15 C17 120.1(4) . . ?
C17 C15 Cu8 117.9(3) . . ?
C15 C16 Cu8 69.2(2) . . ?
C15 C16 C20 120.5(4) . . ?
C15 C16 C28 119.0(4) . . ?
C20 C16 Cu8 116.6(3) . . ?
C28 C16 Cu8 121.2(3) . . ?
C28 C16 C20 107.0(4) . . ?
C15 C17 Cu9 115.7(3) . . ?
C18 C17 Cu9 70.2(2) . . ?
C18 C17 C15 120.2(4) . . ?
C18 C17 C26 119.2(4) . . ?
C26 C17 Cu9 119.6(3) . . ?
C26 C17 C15 108.1(3) . . ?
C17 C18 Cu9 68.2(2) . . ?
C17 C18 C19 119.6(4) . . ?
C17 C18 C24 119.5(4) . . ?
C19 C18 Cu9 118.8(3) . . ?
C24 C18 Cu9 118.9(3) . . ?
C24 C18 C19 107.8(3) . . ?
C18 C19 Cu10 117.0(3) . . ?
C20 C19 Cu10 69.0(2) . . ?
C20 C19 C18 120.3(4) . . ?
C20 C19 C30 119.1(4) . . ?
C30 C19 Cu10 120.1(3) . . ?
C30 C19 C18 107.6(4) . . ?
C16 C20 Cu10 118.3(3) . . ?
C19 C20 Cu10 69.1(2) . . ?
C19 C20 C16 119.3(4) . . ?
C19 C20 C21 119.5(4) . . ?
C21 C20 Cu10 118.4(3) . . ?
C21 C20 C16 108.2(4) . . ?
C1 C21 Cu11 118.8(3) 2_666 . ?
C20 C21 Cu11 119.7(3) . . ?
C20 C21 C1 107.8(3) . 2_666 ?
C22 C21 Cu11 66.9(2) . . ?
C22 C21 C1 119.5(4) . 2_666 ?
C22 C21 C20 119.8(4) . . ?
C4 C22 Cu11 114.8(3) 2_666 . ?
C21 C22 Cu11 71.8(2) . . ?
C21 C22 C4 120.4(4) . 2_666 ?
C21 C22 C29 119.3(4) . . ?
C29 C22 Cu11 119.5(3) . . ?
C29 C22 C4 107.8(4) . 2_666 ?
C13 C23 Cu12 116.4(3) 2_666 . ?
C24 C23 Cu12 68.3(2) . . ?
C24 C23 C13 120.3(4) . 2_666 ?
C24 C23 C25 119.2(4) . . ?
C25 C23 Cu12 122.1(3) . . ?
C25 C23 C13 107.1(3) . 2_666 ?
C11 C24 Cu12 116.8(3) 2_666 . ?
C18 C24 Cu12 118.9(3) . . ?
C18 C24 C11 107.8(4) . 2_666 ?
C23 C24 Cu12 70.0(2) . . ?
C23 C24 C11 119.9(4) . 2_666 ?
C23 C24 C18 119.8(4) . . ?
C3 C25 C23 109.3(4) . . ?
C26 C25 C3 120.7(4) . . ?
C26 C25 C23 121.2(4) . . ?
C17 C26 C6 109.0(4) . . ?
C25 C26 C6 121.2(4) . . ?
C25 C26 C17 121.1(4) . . ?
C9 C27 C14 109.4(4) . . ?
C28 C27 C9 120.5(4) . . ?
C28 C27 C14 122.0(4) . . ?
C1 C28 C16 109.0(4) 2_666 . ?
C27 C28 C1 120.6(4) . 2_666 ?
C27 C28 C16 121.7(4) . . ?
C22 C29 C7 109.1(4) . 2_666 ?
C30 C29 C7 121.2(4) . 2_666 ?
C30 C29 C22 121.1(4) . . ?
C19 C30 C11 109.1(4) . 2_666 ?
C29 C30 C11 121.1(4) . 2_666 ?
C29 C30 C19 121.2(4) . . ?
O1 C31 O2 130.3(5) . . ?
O1 C31 C32 116.5(4) . . ?
O2 C31 C32 113.1(4) . . ?
F1 C32 F2 106.8(4) . . ?
F1 C32 C31 111.6(4) . . ?
F1 C32 C33 107.9(4) . . ?
F2 C32 C31 106.3(4) . . ?
F2 C32 C33 106.2(4) . . ?
C31 C32 C33 117.3(4) . . ?
F3 C33 C32 106.4(4) . . ?
F3 C33 C34 107.1(4) . . ?
F4 C33 F3 107.2(4) . . ?
F4 C33 C32 109.4(4) . . ?
F4 C33 C34 106.6(4) . . ?
C34 C33 C32 119.5(4) . . ?
F5 C34 C33 108.0(4) . . ?
F5 C34 C35 109.7(4) . . ?
F6 C34 F5 107.4(4) . . ?
F6 C34 C33 105.0(4) . . ?
F6 C34 C35 110.1(4) . . ?
C33 C34 C35 116.2(4) . . ?
O3 C35 C34 114.6(4) . . ?
O4 C35 O3 130.5(4) . . ?
O4 C35 C34 115.0(4) . . ?
O5 C36 C37 114.9(4) . . ?
O6 C36 O5 129.8(5) . . ?
O6 C36 C37 115.3(4) . . ?
F7 C37 C36 110.1(4) . . ?
F7 C37 C38 106.2(4) . . ?
F8 C37 F7 107.4(4) . . ?
F8 C37 C36 107.5(4) . . ?
F8 C37 C38 106.7(4) . . ?
C38 C37 C36 118.4(4) . . ?
F9 C38 F10 107.4(4) . . ?
F9 C38 C37 108.5(4) . . ?
F9 C38 C39 108.4(4) . . ?
F10 C38 C37 106.7(4) . . ?
F10 C38 C39 106.6(4) . . ?
C39 C38 C37 118.8(4) . . ?
F11 C39 C38 105.9(4) . . ?
F11 C39 C40 108.6(4) . . ?
F12 C39 F11 106.8(4) . . ?
F12 C39 C38 108.2(4) . . ?
F12 C39 C40 109.2(4) . . ?
C38 C39 C40 117.6(4) . . ?
O7 C40 C39 114.5(4) . . ?
O8 C40 O7 130.2(4) . . ?
O8 C40 C39 115.3(4) . . ?
O9 C41 O10 130.3(4) . . ?
O9 C41 C42 114.0(5) . . ?
O10 C41 C42 115.8(5) . . ?
F13 C42 C41 108.2(4) . . ?
F13 C42 C43 105.8(4) . . ?
F14 C42 F13 107.5(4) . . ?
F14 C42 C41 110.9(5) . . ?
F14 C42 C43 108.0(4) . . ?
C43 C42 C41 116.1(4) . . ?
F15 C43 C42 107.9(4) . . ?
F15 C43 C44 108.5(4) . . ?
F16 C43 F15 107.6(4) . . ?
F16 C43 C42 106.5(4) . . ?
F16 C43 C44 106.4(4) . . ?
C42 C43 C44 119.5(5) . . ?
F17 C44 C43 104.4(4) . . ?
F17 C44 C45 108.0(4) . . ?
F18 C44 F17 107.4(4) . . ?
F18 C44 C43 107.3(4) . . ?
F18 C44 C45 110.4(4) . . ?
C45 C44 C43 118.7(4) . . ?
O11 C45 O12 129.3(5) . . ?
O11 C45 C44 114.7(4) . . ?
O12 C45 C44 115.9(4) . . ?
O13 C46 C47 115.3(4) . . ?
O14 C46 O13 130.2(4) . . ?
O14 C46 C47 114.4(4) . . ?
F19 C47 F20 107.9(4) . . ?
F19 C47 C46 110.1(4) . . ?
F19 C47 C48 107.8(4) . . ?
F20 C47 C46 107.2(4) . . ?
F20 C47 C48 104.7(4) . . ?
C48 C47 C46 118.5(4) . . ?
F21 C48 F22 107.7(4) . . ?
F21 C48 C47 106.4(4) . . ?
F21 C48 C49 106.4(4) . . ?
F22 C48 C47 108.6(4) . . ?
F22 C48 C49 107.5(4) . . ?
C49 C48 C47 119.7(4) . . ?
F23 C49 C48 108.2(4) . . ?
F23 C49 C50 110.6(4) . . ?
F24 C49 F23 107.2(4) . . ?
F24 C49 C48 106.0(4) . . ?
F24 C49 C50 108.4(4) . . ?
C48 C49 C50 115.9(4) . . ?
O15 C50 C49 114.0(4) . . ?
O16 C50 O15 130.6(4) . . ?
O16 C50 C49 115.3(4) . . ?
O17 C51 O18 130.8(5) . . ?
O17 C51 C52 115.7(5) . . ?
O18 C51 C52 113.5(5) . . ?
F25 C52 F26 106.2(5) . . ?
F25 C52 C51 108.9(5) . . ?
F25 C52 C53 106.6(5) . . ?
F26 C52 C51 109.7(5) . . ?
F26 C52 C53 106.9(5) . . ?
C53 C52 C51 117.8(4) . . ?
F27 C53 C52 107.1(4) . . ?
F27 C53 C54 108.9(4) . . ?
F28 C53 F27 108.4(4) . . ?
F28 C53 C52 106.4(4) . . ?
F28 C53 C54 106.8(4) . . ?
C54 C53 C52 118.9(5) . . ?
C70 C69 C68 113.2(4) . . ?
C74 C69 C70 120.0 . . ?
C74 C69 C68 126.6(4) . . ?
C69 C70 H70 120.0 . . ?
C71 C70 C69 120.0 . . ?
C71 C70 H70 120.1 . . ?
C70 C71 H71 120.0 . . ?
C70 C71 C72 120.0 . . ?
C72 C71 H71 120.0 . . ?
C71 C72 H72 120.0 . . ?
C73 C72 C71 120.0 . . ?
C73 C72 H72 120.0 . . ?
C72 C73 H73 120.0 . . ?
C74 C73 C72 120.0 . . ?
C74 C73 H73 120.0 . . ?
C69 C74 H74 120.0 . . ?
C73 C74 C69 120.0 . . ?
C73 C74 H74 120.0 . . ?
F29 C54 F30 106.6(5) . . ?
F29 C54 C53 106.2(5) . . ?
F29 C54 C55 107.5(4) . . ?
F30 C54 C53 107.5(5) . . ?
F30 C54 C55 109.6(5) . . ?
C53 C54 C55 118.8(4) . . ?
O19 C55 O20 130.1(5) . . ?
O19 C55 C54 113.8(5) . . ?
O20 C55 C54 116.0(5) . . ?
O21 C56 O22 130.6(5) . . ?
O21 C56 C57 115.7(5) . . ?
O22 C56 C57 113.7(5) . . ?
F31 C57 F32 106.9(4) . . ?
F31 C57 C56 110.7(4) . . ?
F31 C57 C58 108.2(4) . . ?
F32 C57 C56 107.2(4) . . ?
F32 C57 C58 105.6(4) . . ?
C58 C57 C56 117.5(4) . . ?
F33 C58 F34 107.3(4) . . ?
F33 C58 C57 108.5(4) . . ?
F33 C58 C59 108.3(4) . . ?
F34 C58 C57 106.0(4) . . ?
F34 C58 C59 106.7(4) . . ?
C59 C58 C57 119.5(4) . . ?
F35 C59 C58 105.5(4) . . ?
F35 C59 C60 107.8(4) . . ?
F36 C59 F35 106.7(4) . . ?
F36 C59 C58 108.5(4) . . ?
F36 C59 C60 110.7(4) . . ?
C58 C59 C60 117.1(4) . . ?
O23 C60 C59 114.6(4) . . ?
O24 C60 O23 130.2(4) . . ?
O24 C60 C59 115.2(4) . . ?
H15A O15W H15B 104.4 . . ?
H7WA O7W H7WB 107.2 . . ?
H8WA O8W H8WB 107.4 . . ?
H9WA O9W H9WB 109.1 . . ?
H10A O10W H10B 107.4 . . ?
H11A O11W H11B 106.5 . . ?
H12A O12W H12B 106.9 . . ?
H13A O13W H13B 108.4 . . ?
H14A O14W H14B 111.1 . . ?
H16A O16W H16B 104.5 . . ?
H61A C61 H61B 109.5 . . ?
H61A C61 H61C 109.4 . . ?
H61B C61 H61C 109.5 . . ?
C62 C61 H61A 112.7 . . ?
C62 C61 H61B 108.8 . . ?
C62 C61 H61C 106.9 . . ?
C69 C68 H68A 111.1 . . ?
C69 C68 H68B 105.3 . . ?
C69 C68 H68C 111.9 . . ?
H68A C68 H68B 109.5 . . ?
H68A C68 H68C 109.5 . . ?
H68B C68 H68C 109.5 . . ?
C63 C62 C61 138.3(12) . . ?
C67 C62 C61 95.9(12) . . ?
C67 C62 C63 120.0 . . ?
C62 C63 H63 120.0 . . ?
C62 C63 C64 120.0 . . ?
C64 C63 H63 120.0 . . ?
C63 C64 H64 120.0 . . ?
C65 C64 C63 120.0 . . ?
C65 C64 H64 120.0 . . ?
C64 C65 H65 120.0 . . ?
C64 C65 C66 120.0 . . ?
C66 C65 H65 120.0 . . ?
C65 C66 H66 120.0 . . ?
C67 C66 C65 120.0 . . ?
C67 C66 H66 120.0 . . ?
C62 C67 C66 120.0 . . ?
C62 C67 H67 120.0 . . ?
C66 C67 H67 119.9 . . ?

loop_
_geom_bond_atom_site_label_1
_geom_bond_atom_site_label_2
_geom_bond_distance
_geom_bond_site_symmetry_2
_geom_bond_publ_flag
Cu1 O1 1.952(3) . ?
Cu1 O4W 2.247(3) 2_666 ?
Cu1 O19 1.982(4) 2_666 ?
Cu1 C1 1.982(4) . ?
Cu1 C2 2.055(4) . ?
Cu2 O1W 2.310(3) . ?
Cu2 O2 1.956(4) . ?
Cu2 O5 1.944(4) . ?
Cu2 C3 1.988(4) . ?
Cu2 C4 2.038(4) . ?
Cu3 O1W 2.271(3) . ?
Cu3 O7 1.988(3) . ?
Cu3 O9 1.961(3) . ?
Cu3 C5 1.999(4) . ?
Cu3 C6 2.024(4) . ?
Cu4 O2W 2.224(3) . ?
Cu4 O8 1.976(3) . ?
Cu4 O13 1.970(3) . ?
Cu4 C7 2.023(4) . ?
Cu4 C8 2.016(4) . ?
Cu5 O3W 2.240(4) . ?
Cu5 O10 1.974(3) . ?
Cu5 O14 1.961(4) . ?
Cu5 C9 2.001(4) . ?
Cu5 C10 2.024(4) . ?
Cu6 O2W 2.233(3) . ?
Cu6 O15 1.961(3) . ?
Cu6 O24 1.982(3) 2_666 ?
Cu6 C11 2.008(4) . ?
Cu6 C12 2.028(4) . ?
Cu7 O4 1.981(3) 2_666 ?
Cu7 O4W 2.233(4) . ?
Cu7 O16 1.966(3) . ?
Cu7 C13 2.005(4) . ?
Cu7 C14 2.035(4) . ?
Cu8 O3W 2.207(4) . ?
Cu8 O12 1.986(3) . ?
Cu8 O17 1.972(4) . ?
Cu8 C15 2.025(4) . ?
Cu8 C16 2.030(4) . ?
Cu9 O5W 2.253(3) . ?
Cu9 O11 1.972(4) . ?
Cu9 O21 1.963(3) . ?
Cu9 C17 2.010(4) . ?
Cu9 C18 2.038(4) . ?
Cu10 O6W 2.255(4) . ?
Cu10 O18 1.968(4) . ?
Cu10 O22 1.958(4) . ?
Cu10 C19 2.013(4) . ?
Cu10 C20 2.012(4) . ?
Cu11 O6 1.994(4) 2_666 ?
Cu11 O6W 2.238(4) . ?
Cu11 O20 1.945(4) . ?
Cu11 C21 2.059(4) . ?
Cu11 C22 1.994(4) . ?
Cu12 O3 1.949(3) . ?
Cu12 O5W 2.238(3) . ?
Cu12 O23 1.977(3) . ?
Cu12 C23 2.022(4) . ?
Cu12 C24 1.999(4) . ?
F1 C32 1.343(6) . ?
F2 C32 1.361(6) . ?
F3 C33 1.356(6) . ?
F4 C33 1.352(6) . ?
F5 C34 1.355(6) . ?
F6 C34 1.351(6) . ?
F7 C37 1.355(7) . ?
F8 C37 1.348(7) . ?
F9 C38 1.354(6) . ?
F10 C38 1.358(5) . ?
F11 C39 1.357(6) . ?
F12 C39 1.353(6) . ?
F13 C42 1.357(7) . ?
F14 C42 1.349(7) . ?
F15 C43 1.351(6) . ?
F16 C43 1.348(6) . ?
F17 C44 1.352(6) . ?
F18 C44 1.347(6) . ?
F19 C47 1.342(6) . ?
F20 C47 1.351(6) . ?
F21 C48 1.349(5) . ?
F22 C48 1.353(6) . ?
F23 C49 1.355(6) . ?
F24 C49 1.354(6) . ?
F25 C52 1.338(7) . ?
F26 C52 1.365(8) . ?
F27 C53 1.349(6) . ?
F28 C53 1.348(5) . ?
F29 C54 1.342(7) . ?
F30 C54 1.355(7) . ?
F31 C57 1.343(6) . ?
F32 C57 1.361(7) . ?
F33 C58 1.346(6) . ?
F34 C58 1.357(5) . ?
F35 C59 1.367(6) . ?
F36 C59 1.347(6) . ?
O1 C31 1.230(6) . ?
O1W H1WA 0.8495 . ?
O1W H1WB 0.8504 . ?
O2 C31 1.252(6) . ?
O2W H2WA 0.8499 . ?
O2W H2WB 0.8503 . ?
O3 C35 1.243(6) . ?
O3W H3WA 0.8502 . ?
O3W H3WB 0.8497 . ?
O4 C35 1.241(6) . ?
O4W H4WA 0.8499 . ?
O4W H4WB 0.8494 . ?
O5 C36 1.240(6) . ?
O5W H5WA 0.8503 . ?
O5W H5WB 0.8504 . ?
O6 C36 1.235(6) . ?
O6W H6WA 0.8499 . ?
O6W H6WB 0.8507 . ?
O7 C40 1.245(6) . ?
O8 C40 1.232(6) . ?
O9 C41 1.237(7) . ?
O10 C41 1.240(7) . ?
O11 C45 1.239(6) . ?
O12 C45 1.244(6) . ?
O13 C46 1.241(6) . ?
O14 C46 1.228(6) . ?
O15 C50 1.244(6) . ?
O16 C50 1.237(6) . ?
O17 C51 1.238(7) . ?
O18 C51 1.241(7) . ?
O19 C55 1.237(7) . ?
O20 C55 1.239(7) . ?
O21 C56 1.240(6) . ?
O22 C56 1.245(7) . ?
O23 C60 1.244(6) . ?
O24 C60 1.238(6) . ?
C1 C2 1.436(6) . ?
C1 C21 1.471(6) 2_666 ?
C1 C28 1.455(6) 2_666 ?
C2 C3 1.478(6) . ?
C2 C13 1.460(6) 2_666 ?
C3 C4 1.431(6) . ?
C3 C25 1.453(6) . ?
C4 C5 1.460(6) . ?
C4 C22 1.478(6) 2_666 ?
C5 C6 1.429(6) . ?
C5 C7 1.481(6) . ?
C6 C10 1.484(6) . ?
C6 C26 1.456(6) . ?
C7 C8 1.430(6) . ?
C7 C29 1.454(6) 2_666 ?
C8 C9 1.478(6) . ?
C8 C12 1.473(6) . ?
C9 C10 1.432(6) . ?
C9 C27 1.452(6) . ?
C10 C15 1.474(6) . ?
C11 C12 1.438(6) . ?
C11 C24 1.475(6) 2_666 ?
C11 C30 1.459(6) 2_666 ?
C12 C14 1.474(6) . ?
C13 C14 1.428(6) . ?
C13 C23 1.484(6) 2_666 ?
C14 C27 1.453(6) . ?
C15 C16 1.425(6) . ?
C15 C17 1.474(6) . ?
C16 C20 1.480(6) . ?
C16 C28 1.460(6) . ?
C17 C18 1.437(6) . ?
C17 C26 1.454(6) . ?
C18 C19 1.478(6) . ?
C18 C24 1.467(6) . ?
C19 C20 1.440(6) . ?
C19 C30 1.450(6) . ?
C20 C21 1.460(6) . ?
C21 C22 1.432(6) . ?
C22 C29 1.450(6) . ?
C23 C24 1.432(6) . ?
C23 C25 1.455(5) . ?
C25 C26 1.381(6) . ?
C27 C28 1.381(6) . ?
C29 C30 1.378(6) . ?
C31 C32 1.546(7) . ?
C32 C33 1.547(7) . ?
C33 C34 1.546(7) . ?
C34 C35 1.547(6) . ?
C36 C37 1.546(6) . ?
C37 C38 1.544(7) . ?
C38 C39 1.535(7) . ?
C39 C40 1.559(6) . ?
C41 C42 1.548(6) . ?
C42 C43 1.540(7) . ?
C43 C44 1.559(8) . ?
C44 C45 1.548(7) . ?
C46 C47 1.558(6) . ?
C47 C48 1.556(7) . ?
C48 C49 1.547(7) . ?
C49 C50 1.553(6) . ?
C51 C52 1.559(7) . ?
C52 C53 1.542(8) . ?
C53 C54 1.537(8) . ?
C69 C70 1.3903 . ?
C69 C74 1.3899 . ?
C69 C68 1.520(9) . ?
C70 H70 0.9297 . ?
C70 C71 1.3897 . ?
C71 H71 0.9303 . ?
C71 C72 1.3901 . ?
C72 H72 0.9301 . ?
C72 C73 1.3898 . ?
C73 H73 0.9298 . ?
C73 C74 1.3897 . ?
C74 H74 0.9300 . ?
C54 C55 1.551(7) . ?
C56 C57 1.561(7) . ?
C57 C58 1.550(8) . ?
C58 C59 1.542(8) . ?
C59 C60 1.553(6) . ?
O15W H15A 0.8503 . ?
O15W H15B 0.8497 . ?
O7W H7WA 0.8501 . ?
O7W H7WB 0.8499 . ?
O8W H8WA 0.8505 . ?
O8W H8WB 0.8500 . ?
O9W H9WA 0.8497 . ?
O9W H9WB 0.8501 . ?
O10W H10A 0.8501 . ?
O10W H10B 0.8501 . ?
O11W H11A 0.8492 . ?
O11W H11B 0.8502 . ?
O12W H12A 0.8498 . ?
O12W H12B 0.8503 . ?
O13W H13A 0.8496 . ?
O13W H13B 0.8508 . ?
O14W H14A 0.8500 . ?
O14W H14B 0.8503 . ?
O16W H16A 0.8508 . ?
O16W H16B 0.8492 . ?
C61 H61A 0.9604 . ?
C61 H61B 0.9597 . ?
C61 H61C 0.9602 . ?
C61 C62 1.61(3) . ?
C68 H68A 0.9596 . ?
C68 H68B 0.9597 . ?
C68 H68C 0.9596 . ?
C62 C63 1.3899 . ?
C62 C67 1.3896 . ?
C63 H63 0.9309 . ?
C63 C64 1.3902 . ?
C64 H64 0.9299 . ?
C64 C65 1.3896 . ?
C65 H65 0.9302 . ?
C65 C66 1.3909 . ?
C66 H66 0.9298 . ?
C66 C67 1.3904 . ?
C67 H67 0.9305 . ?
